data_4123360
loop_
_publ_author_name
'Chen, Te-Yu'
'Tsutsumi, Ryosuke'
'Montgomery, T. Patrick'
'Volchkov, Ivan'
'Krische, Michael J.'

_publ_section_title
;
 Ruthenium-Catalyzed C-C Coupling of Amino Alcohols with Dienes via
 Transfer Hydrogenation: Redox-Triggered Imine Addition and Related
 Hydroaminoalkylations.
;
_journal_issue 5
_journal_name_full 'Journal of the American Chemical Society'
_journal_page_first 1798
_journal_page_last 1801
_journal_paper_doi 10.1021/ja5130258
_journal_volume 137
_journal_year 2015
_chemical_absolute_configuration ad
_chemical_formula_moiety 'C19 H27 N O2 S'
_chemical_formula_sum 'C19 H27 N O2 S'
_chemical_formula_weight 333.47
_chemical_name_systematic
;
 ?
;
_space_group_crystal_system orthorhombic
_space_group_IT_number 19
_space_group_name_Hall 'P 2ac 2ab'
_space_group_name_H-M_alt 'P 21 21 21'
_symmetry_space_group_name_Hall 'P 2ac 2ab'
_symmetry_space_group_name_H-M 'P 21 21 21'
_atom_sites_solution_hydrogens mixed
_audit_creation_method SHELXL-2013
_cell_angle_alpha 90
_cell_angle_beta 90
_cell_angle_gamma 90
_cell_formula_units_Z 4
_cell_length_a 8.0459(9)
_cell_length_b 12.9424(15)
_cell_length_c 17.2406(19)
_cell_measurement_reflns_used 2368
_cell_measurement_temperature 100(2)
_cell_measurement_theta_max 25.0
_cell_measurement_theta_min 2.0
_cell_volume 1795.3(4)
_computing_cell_refinement 'CrystalClear (Rigaku Inc., 2008)'
_computing_data_collection 'CrystalClear (Rigaku Inc., 2008)'
_computing_data_reduction 'CrystalClear (Rigaku Inc., 2008)'
_computing_molecular_graphics 'XP SHELXTL/PC, Siemens Analytical'
_computing_publication_material 'XP SHELXTL/PC, Siemens Analytical'
_computing_structure_refinement 'SHELXL-2013 (Sheldrick, 2013)'
_computing_structure_solution
;

SIR97 - Altomare A., Burla M.C., Camalli M., Cascarano G.L., Giacovazzo C., 
Guagliardi A., Moliterni A.G.G., Polidori G.,Spagna R.
;
_diffrn_ambient_temperature 100(2)
_diffrn_measured_fraction_theta_full 0.997
_diffrn_measured_fraction_theta_max 0.998
_diffrn_measurement_device_type 'Rigaku AFC-12 with Saturn 724+ CCD'
_diffrn_measurement_method \w-scans
_diffrn_radiation_type MoK\a
_diffrn_radiation_wavelength 0.71073
_diffrn_reflns_av_R_equivalents 0.0887
_diffrn_reflns_av_unetI/netI 0.0643
_diffrn_reflns_Laue_measured_fraction_full 0.997
_diffrn_reflns_Laue_measured_fraction_max 0.998
_diffrn_reflns_limit_h_max 10
_diffrn_reflns_limit_h_min -10
_diffrn_reflns_limit_k_max 16
_diffrn_reflns_limit_k_min -16
_diffrn_reflns_limit_l_max 22
_diffrn_reflns_limit_l_min -20
_diffrn_reflns_number 28676
_diffrn_reflns_point_group_measured_fraction_full 0.998
_diffrn_reflns_point_group_measured_fraction_max 0.999
_diffrn_reflns_theta_full 25.242
_diffrn_reflns_theta_max 27.480
_diffrn_reflns_theta_min 3.148
_diffrn_source 'sealed tube'
_exptl_absorpt_coefficient_mu 0.190
_exptl_absorpt_correction_T_max 1.00
_exptl_absorpt_correction_T_min 0.606
_exptl_absorpt_correction_type multi-scan
_exptl_absorpt_process_details
;
Abscor. T. Higashi (2001). The Rigaku Corporation, Tokyo, Japan.
;
_exptl_crystal_colour colorless
_exptl_crystal_density_diffrn 1.234
_exptl_crystal_description needle
_exptl_crystal_F_000 720
_exptl_crystal_size_max 0.340
_exptl_crystal_size_mid 0.070
_exptl_crystal_size_min 0.050
_refine_diff_density_max 0.439
_refine_diff_density_min -0.304
_refine_diff_density_rms 0.056
_refine_ls_abs_structure_details
;
 Refined as an inversion twin.
;
_refine_ls_abs_structure_Flack -0.02(16)
_refine_ls_extinction_method none
_refine_ls_goodness_of_fit_ref 1.109
_refine_ls_hydrogen_treatment mixed
_refine_ls_matrix_type full
_refine_ls_number_parameters 215
_refine_ls_number_reflns 4108
_refine_ls_number_restraints 0
_refine_ls_restrained_S_all 1.109
_refine_ls_R_factor_all 0.0826
_refine_ls_R_factor_gt 0.0685
_refine_ls_shift/su_max 0.000
_refine_ls_shift/su_mean 0.000
_refine_ls_structure_factor_coef Fsqd
_refine_ls_weighting_details 'w=1/[\s^2^(Fo^2^)+(0.0431P)^2^+1.3342P] where P=(Fo^2^+2Fc^2^)/3'
_refine_ls_weighting_scheme calc
_refine_ls_wR_factor_gt 0.1336
_refine_ls_wR_factor_ref 0.1410
_reflns_Friedel_coverage 0.750
_reflns_Friedel_fraction_full 1.000
_reflns_Friedel_fraction_max 1.000
_reflns_number_gt 3479
_reflns_number_total 4108
_reflns_threshold_expression 'I > 2\s(I)'
_cod_data_source_file ja5130258_si_003.cif
_cod_data_source_block shelx
_cod_depositor_comments 'Adding full bibliography for 4123360--4123361.cif.'
_cod_database_code 4123360
_shelx_space_group_comment
;
The symmetry employed for this shelxl refinement is uniquely defined
by the following loop, which should always be used as a source of
symmetry information in preference to the above space-group names.
They are only intended as comments.
;
_shelx_estimated_absorpt_t_min 0.938
_shelx_estimated_absorpt_t_max 0.991
_refine_ls_abs_structure_hooft -0.05(5)
_refine_ls_abs_structure_parsons -0.07(5)
_shelxl_version_number 2013-4

loop_
_space_group_symop_operation_xyz
'x, y, z'
'-x+1/2, -y, z+1/2'
'x+1/2, -y+1/2, -z'
'-x, y+1/2, -z+1/2'

loop_
_atom_site_label
_atom_site_type_symbol
_atom_site_fract_x
_atom_site_fract_y
_atom_site_fract_z
_atom_site_U_iso_or_equiv
_atom_site_adp_type
_atom_site_occupancy
_atom_site_site_symmetry_order
_atom_site_calc_flag
_atom_site_refinement_flags_posn
_atom_site_refinement_flags_adp
C1 C 0.5883(5) 0.4949(3) 0.2956(2) 0.0287(9) Uani 1 1 d . .
H1 H 0.5975 0.4270 0.3230 0.034 Uiso 1 1 calc R U
C2 C 0.7034(5) 0.5727(3) 0.3359(2) 0.0274(9) Uani 1 1 d . .
H2 H 0.8057 0.5834 0.3040 0.033 Uiso 1 1 calc R U
C3 C 0.7521(5) 0.5352(3) 0.4176(2) 0.0307(9) Uani 1 1 d . .
H3A H 0.6515 0.5098 0.4447 0.037 Uiso 1 1 calc R U
H3B H 0.8307 0.4767 0.4129 0.037 Uiso 1 1 calc R U
C4 C 0.8314(6) 0.6198(4) 0.4655(2) 0.0346(10) Uani 1 1 d . .
H4A H 0.9343 0.6438 0.4397 0.042 Uiso 1 1 calc R U
H4B H 0.8616 0.5923 0.5172 0.042 Uiso 1 1 calc R U
C5 C 0.7122(6) 0.7098(3) 0.4749(2) 0.0365(10) Uani 1 1 d . .
H5A H 0.7654 0.7644 0.5066 0.044 Uiso 1 1 calc R U
H5B H 0.6111 0.6863 0.5024 0.044 Uiso 1 1 calc R U
C6 C 0.6640(6) 0.7541(3) 0.3957(2) 0.0343(10) Uani 1 1 d . .
H6A H 0.5756 0.8065 0.4031 0.041 Uiso 1 1 calc R U
H6B H 0.7617 0.7895 0.3731 0.041 Uiso 1 1 calc R U
C7 C 0.6026(5) 0.6728(3) 0.3388(2) 0.0295(9) Uani 1 1 d . .
H7 H 0.6043 0.7040 0.2858 0.035 Uiso 1 1 calc R U
C8 C 0.4266(5) 0.6348(3) 0.3545(3) 0.0313(10) Uani 1 1 d . .
H8A H 0.4089 0.6219 0.4105 0.038 Uiso 1 1 calc R U
H8B H 0.3431 0.6854 0.3361 0.038 Uiso 1 1 calc R U
C9 C 0.6194(6) 0.4772(3) 0.2084(2) 0.0331(10) Uani 1 1 d . .
H9 H 0.5258 0.4335 0.1889 0.040 Uiso 1 1 calc R U
C10 C 0.7737(7) 0.4152(4) 0.1991(3) 0.0474(13) Uani 1 1 d . .
C11 C 0.8914(7) 0.4313(6) 0.1520(4) 0.073(2) Uani 1 1 d . .
H11A H 0.8866 0.4884 0.1175 0.088 Uiso 1 1 calc R U
H11B H 0.9847 0.3863 0.1512 0.088 Uiso 1 1 calc R U
C12 C 0.6182(6) 0.5756(4) 0.1608(3) 0.0391(11) Uani 1 1 d . .
H12A H 0.7075 0.6213 0.1786 0.059 Uiso 1 1 calc R U
H12B H 0.5110 0.6105 0.1670 0.059 Uiso 1 1 calc R U
H12C H 0.6354 0.5587 0.1060 0.059 Uiso 1 1 calc R U
C13 C 0.3014(5) 0.4117(3) 0.4240(3) 0.0341(10) Uani 1 1 d . .
C14 C 0.3932(6) 0.3222(4) 0.4347(3) 0.0395(11) Uani 1 1 d . .
H14 H 0.4333 0.2845 0.3912 0.047 Uiso 1 1 calc R U
C15 C 0.4260(7) 0.2881(4) 0.5092(3) 0.0459(12) Uani 1 1 d . .
H15 H 0.4898 0.2271 0.5165 0.055 Uiso 1 1 calc R U
C16 C 0.3672(6) 0.3416(4) 0.5736(3) 0.0414(12) Uani 1 1 d . .
C17 C 0.2774(6) 0.4306(4) 0.5619(3) 0.0374(10) Uani 1 1 d . .
H17 H 0.2386 0.4687 0.6054 0.045 Uiso 1 1 calc R U
C18 C 0.2425(5) 0.4656(3) 0.4876(2) 0.0336(9) Uani 1 1 d . .
H18 H 0.1783 0.5264 0.4804 0.040 Uiso 1 1 calc R U
C19 C 0.3990(7) 0.3020(5) 0.6548(3) 0.0586(16) Uani 1 1 d . .
H19A H 0.4186 0.3605 0.6897 0.088 Uiso 1 1 calc R U
H19B H 0.4968 0.2569 0.6545 0.088 Uiso 1 1 calc R U
H19C H 0.3020 0.2629 0.6728 0.088 Uiso 1 1 calc R U
N1 N 0.4175(4) 0.5381(3) 0.30970(18) 0.0291(8) Uani 1 1 d . .
O1 O 0.2789(5) 0.3740(3) 0.27713(18) 0.0467(9) Uani 1 1 d . .
O2 O 0.1184(4) 0.5199(3) 0.33155(19) 0.0419(8) Uani 1 1 d . .
S1 S 0.26588(13) 0.45935(9) 0.32912(6) 0.0337(3) Uani 1 1 d . .
H10 H 0.784(8) 0.352(5) 0.226(3) 0.069(19) Uiso 1 1 d . .

loop_
_atom_site_aniso_label
_atom_site_aniso_U_11
_atom_site_aniso_U_22
_atom_site_aniso_U_33
_atom_site_aniso_U_23
_atom_site_aniso_U_13
_atom_site_aniso_U_12
C1 0.027(2) 0.034(2) 0.025(2) -0.0007(17) 0.0017(17) 0.0017(17)
C2 0.027(2) 0.035(2) 0.0203(18) 0.0010(17) 0.0002(17) -0.0037(16)
C3 0.028(2) 0.037(2) 0.0275(19) 0.0005(18) -0.0014(17) 0.003(2)
C4 0.034(2) 0.045(3) 0.025(2) -0.001(2) -0.0072(18) -0.002(2)
C5 0.040(3) 0.038(2) 0.031(2) -0.0024(19) -0.007(2) 0.001(2)
C6 0.041(3) 0.030(2) 0.032(2) -0.0001(19) -0.0091(19) -0.0024(19)
C7 0.033(2) 0.031(2) 0.025(2) 0.0039(18) -0.0002(19) -0.0025(17)
C8 0.031(2) 0.031(2) 0.032(2) -0.0029(18) -0.0027(18) 0.0046(18)
C9 0.036(2) 0.039(3) 0.024(2) -0.0072(19) 0.0005(18) 0.001(2)
C10 0.058(4) 0.057(3) 0.027(2) -0.001(2) 0.009(2) 0.017(3)
C11 0.048(3) 0.110(6) 0.061(4) -0.021(4) -0.003(3) 0.024(4)
C12 0.041(2) 0.053(3) 0.023(2) 0.002(2) -0.004(2) 0.003(2)
C13 0.031(2) 0.035(2) 0.037(2) -0.0026(19) 0.0009(19) -0.0066(18)
C14 0.048(3) 0.028(2) 0.043(3) -0.005(2) 0.005(2) -0.003(2)
C15 0.046(3) 0.031(2) 0.060(3) 0.004(2) 0.008(3) -0.001(2)
C16 0.037(3) 0.043(3) 0.044(3) 0.010(2) 0.001(2) -0.006(2)
C17 0.029(2) 0.044(3) 0.039(2) -0.001(2) 0.005(2) -0.005(2)
C18 0.027(2) 0.035(2) 0.038(2) -0.0030(19) 0.0029(18) 0.002(2)
C19 0.054(3) 0.070(4) 0.052(3) 0.021(3) -0.001(3) -0.003(3)
N1 0.0275(17) 0.0340(19) 0.0259(18) -0.0044(16) 0.0010(13) -0.0032(16)
O1 0.049(2) 0.052(2) 0.0393(18) -0.0152(16) 0.0011(16) -0.0151(18)
O2 0.0236(14) 0.063(2) 0.0390(17) -0.0010(17) -0.0036(14) 0.0037(14)
S1 0.0279(5) 0.0424(6) 0.0308(5) -0.0067(5) -0.0012(4) -0.0070(5)

loop_
_atom_type_symbol
_atom_type_description
_atom_type_scat_dispersion_real
_atom_type_scat_dispersion_imag
_atom_type_scat_source
C C 0.0033 0.0016 'International Tables Vol C Tables 4.2.6.8 and 6.1.1.4'
H H 0.0000 0.0000 'International Tables Vol C Tables 4.2.6.8 and 6.1.1.4'
N N 0.0061 0.0033 'International Tables Vol C Tables 4.2.6.8 and 6.1.1.4'
O O 0.0106 0.0060 'International Tables Vol C Tables 4.2.6.8 and 6.1.1.4'
S S 0.1246 0.1234 'International Tables Vol C Tables 4.2.6.8 and 6.1.1.4'

loop_
_geom_angle_atom_site_label_1
_geom_angle_atom_site_label_2
_geom_angle_atom_site_label_3
_geom_angle
N1 C1 C2 103.6(3)
N1 C1 C9 111.2(3)
C2 C1 C9 116.2(3)
N1 C1 H1 108.5
C2 C1 H1 108.5
C9 C1 H1 108.5
C7 C2 C1 104.5(3)
C7 C2 C3 111.8(3)
C1 C2 C3 111.1(3)
C7 C2 H2 109.8
C1 C2 H2 109.8
C3 C2 H2 109.8
C4 C3 C2 112.2(3)
C4 C3 H3A 109.2
C2 C3 H3A 109.2
C4 C3 H3B 109.2
C2 C3 H3B 109.2
H3A C3 H3B 107.9
C3 C4 C5 110.3(4)
C3 C4 H4A 109.6
C5 C4 H4A 109.6
C3 C4 H4B 109.6
C5 C4 H4B 109.6
H4A C4 H4B 108.1
C4 C5 C6 110.7(4)
C4 C5 H5A 109.5
C6 C5 H5A 109.5
C4 C5 H5B 109.5
C6 C5 H5B 109.5
H5A C5 H5B 108.1
C7 C6 C5 113.5(4)
C7 C6 H6A 108.9
C5 C6 H6A 108.9
C7 C6 H6B 108.9
C5 C6 H6B 108.9
H6A C6 H6B 107.7
C6 C7 C8 114.2(4)
C6 C7 C2 115.8(4)
C8 C7 C2 103.1(3)
C6 C7 H7 107.8
C8 C7 H7 107.8
C2 C7 H7 107.8
N1 C8 C7 103.1(3)
N1 C8 H8A 111.1
C7 C8 H8A 111.1
N1 C8 H8B 111.1
C7 C8 H8B 111.1
H8A C8 H8B 109.1
C10 C9 C12 113.6(4)
C10 C9 C1 108.7(4)
C12 C9 C1 113.7(4)
C10 C9 H9 106.8
C12 C9 H9 106.8
C1 C9 H9 106.8
C11 C10 C9 127.2(6)
C11 C10 H10 113(4)
C9 C10 H10 120(4)
C10 C11 H11A 120.0
C10 C11 H11B 120.0
H11A C11 H11B 120.0
C9 C12 H12A 109.5
C9 C12 H12B 109.5
H12A C12 H12B 109.5
C9 C12 H12C 109.5
H12A C12 H12C 109.5
H12B C12 H12C 109.5
C18 C13 C14 119.9(4)
C18 C13 S1 120.0(3)
C14 C13 S1 120.0(4)
C15 C14 C13 119.4(5)
C15 C14 H14 120.3
C13 C14 H14 120.3
C14 C15 C16 121.2(5)
C14 C15 H15 119.4
C16 C15 H15 119.4
C17 C16 C15 118.6(5)
C17 C16 C19 120.6(5)
C15 C16 C19 120.8(5)
C16 C17 C18 121.0(4)
C16 C17 H17 119.5
C18 C17 H17 119.5
C13 C18 C17 119.9(4)
C13 C18 H18 120.1
C17 C18 H18 120.1
C16 C19 H19A 109.5
C16 C19 H19B 109.5
H19A C19 H19B 109.5
C16 C19 H19C 109.5
H19A C19 H19C 109.5
H19B C19 H19C 109.5
C8 N1 C1 110.9(3)
C8 N1 S1 117.5(3)
C1 N1 S1 119.1(3)
O2 S1 O1 120.4(2)
O2 S1 N1 106.70(19)
O1 S1 N1 107.52(19)
O2 S1 C13 107.4(2)
O1 S1 C13 107.3(2)
N1 S1 C13 106.71(19)

loop_
_geom_bond_atom_site_label_1
_geom_bond_atom_site_label_2
_geom_bond_distance
C1 N1 1.503(5)
C1 C2 1.535(6)
C1 C9 1.541(6)
C1 H1 1.0000
C2 C7 1.529(6)
C2 C3 1.540(5)
C2 H2 1.0000
C3 C4 1.512(6)
C3 H3A 0.9900
C3 H3B 0.9900
C4 C5 1.518(6)
C4 H4A 0.9900
C4 H4B 0.9900
C5 C6 1.531(6)
C5 H5A 0.9900
C5 H5B 0.9900
C6 C7 1.522(6)
C6 H6A 0.9900
C6 H6B 0.9900
C7 C8 1.523(6)
C7 H7 1.0000
C8 N1 1.473(5)
C8 H8A 0.9900
C8 H8B 0.9900
C9 C10 1.487(7)
C9 C12 1.516(6)
C9 H9 1.0000
C10 C11 1.265(8)
C10 H10 0.94(6)
C11 H11A 0.9500
C11 H11B 0.9500
C12 H12A 0.9800
C12 H12B 0.9800
C12 H12C 0.9800
C13 C18 1.383(6)
C13 C14 1.386(6)
C13 S1 1.771(5)
C14 C15 1.384(7)
C14 H14 0.9500
C15 C16 1.392(7)
C15 H15 0.9500
C16 C17 1.374(7)
C16 C19 1.512(7)
C17 C18 1.389(6)
C17 H17 0.9500
C18 H18 0.9500
C19 H19A 0.9800
C19 H19B 0.9800
C19 H19C 0.9800
N1 S1 1.625(4)
O1 S1 1.427(3)
O2 S1 1.423(3)

loop_
_geom_torsion_atom_site_label_1
_geom_torsion_atom_site_label_2
_geom_torsion_atom_site_label_3
_geom_torsion_atom_site_label_4
_geom_torsion
N1 C1 C2 C7 -23.4(4)
C9 C1 C2 C7 98.9(4)
N1 C1 C2 C3 97.4(4)
C9 C1 C2 C3 -140.4(4)
C7 C2 C3 C4 -50.4(4)
C1 C2 C3 C4 -166.8(3)
C2 C3 C4 C5 59.8(5)
C3 C4 C5 C6 -59.5(5)
C4 C5 C6 C7 51.4(5)
C5 C6 C7 C8 75.7(5)
C5 C6 C7 C2 -43.8(5)
C1 C2 C7 C6 162.9(3)
C3 C2 C7 C6 42.6(5)
C1 C2 C7 C8 37.4(4)
C3 C2 C7 C8 -82.9(4)
C6 C7 C8 N1 -163.0(3)
C2 C7 C8 N1 -36.5(4)
N1 C1 C9 C10 -168.5(4)
C2 C1 C9 C10 73.4(5)
N1 C1 C9 C12 63.8(5)
C2 C1 C9 C12 -54.3(5)
C12 C9 C10 C11 -6.9(8)
C1 C9 C10 C11 -134.6(6)
C18 C13 C14 C15 -0.5(7)
S1 C13 C14 C15 177.3(4)
C13 C14 C15 C16 0.6(8)
C14 C15 C16 C17 -1.0(7)
C14 C15 C16 C19 178.0(5)
C15 C16 C17 C18 1.4(7)
C19 C16 C17 C18 -177.7(5)
C14 C13 C18 C17 0.8(7)
S1 C13 C18 C17 -176.9(3)
C16 C17 C18 C13 -1.3(7)
C7 C8 N1 C1 22.7(4)
C7 C8 N1 S1 164.5(3)
C2 C1 N1 C8 0.4(4)
C9 C1 N1 C8 -125.1(4)
C2 C1 N1 S1 -140.7(3)
C9 C1 N1 S1 93.8(4)
C8 N1 S1 O2 47.4(3)
C1 N1 S1 O2 -174.1(3)
C8 N1 S1 O1 177.8(3)
C1 N1 S1 O1 -43.6(3)
C8 N1 S1 C13 -67.3(3)
C1 N1 S1 C13 71.3(3)
C18 C13 S1 O2 -26.8(4)
C14 C13 S1 O2 155.4(4)
C18 C13 S1 O1 -157.7(3)
C14 C13 S1 O1 24.5(4)
C18 C13 S1 N1 87.3(4)
C14 C13 S1 N1 -90.5(4)
